data_4088251
loop_
_publ_author_name
'Rovira, Laura'
'Fern\'andez-P\'erez, H\'ector'
'Vidal-Ferran, Anton'

_publ_section_title
;
 Palladium-Based Supramolecularly Regulated Catalysts for Asymmetric
 Allylic Substitutions
;
_journal_issue 4
_journal_name_full Organometallics
_journal_page_first 528
_journal_paper_doi 10.1021/acs.organomet.5b00962
_journal_volume 35
_journal_year 2016
_chemical_absolute_configuration ad
_chemical_formula_sum 'C51 H46 Cl8 O9 P2 Pd'
_chemical_formula_weight 1254.82
_space_group_IT_number 19
_space_group_name_Hall 'P 2ac 2ab'
_space_group_name_H-M_alt 'P 21 21 21'
_symmetry_cell_setting orthorhombic
_symmetry_space_group_name_H-M 'P 21 21 21'
_atom_sites_solution_hydrogens geom
_audit_creation_method SHELXL-2014/6
_cell_angle_alpha 90
_cell_angle_beta 90
_cell_angle_gamma 90
_cell_formula_units_Z 4
_cell_length_a 11.752(3)
_cell_length_b 13.584(4)
_cell_length_c 32.731(9)
_cell_measurement_reflns_used 8105
_cell_measurement_temperature 100(2)
_cell_measurement_theta_max 23.35
_cell_measurement_theta_min 2.29
_cell_volume 5225(2)
_computing_cell_refinement 'Bruker APEX2 v2014.9-0'
_computing_data_collection 'Bruker APEX2 v2014.9-0'
_computing_data_reduction 'Bruker SAINT V7.60A'
_computing_molecular_graphics 'Bruker SHELXTL'
_computing_publication_material 'Bruker SHELXTL'
_computing_structure_refinement 'SHELXL-2014 (Sheldrick, 2014)'
_computing_structure_solution 'SHELXS-2014 (Sheldrick, 2014)'
_diffrn_ambient_temperature 100(2)
_diffrn_detector_area_resol_mean 512
_diffrn_detector_type '4K CCD area detector APEX II'
_diffrn_measured_fraction_theta_full 0.997
_diffrn_measured_fraction_theta_max 0.940
_diffrn_measurement_device_type 'APEX DUO Kappa 4-axis goniometer'
_diffrn_measurement_method
;
 Fullsphere data collection, phi and omega scans
;
_diffrn_measurement_specimen_support 'magnetic support with MicroMount'
_diffrn_radiation_monochromator 'Quazar MX Multilayer Optics'
_diffrn_radiation_type MoK\a
_diffrn_radiation_wavelength 0.71073
_diffrn_reflns_av_R_equivalents 0.0914
_diffrn_reflns_av_unetI/netI 0.1219
_diffrn_reflns_Laue_measured_fraction_full 0.997
_diffrn_reflns_Laue_measured_fraction_max 0.940
_diffrn_reflns_limit_h_max 16
_diffrn_reflns_limit_h_min -16
_diffrn_reflns_limit_k_max 9
_diffrn_reflns_limit_k_min -19
_diffrn_reflns_limit_l_max 46
_diffrn_reflns_limit_l_min -28
_diffrn_reflns_number 45367
_diffrn_reflns_point_group_measured_fraction_full 0.996
_diffrn_reflns_point_group_measured_fraction_max 0.910
_diffrn_reflns_theta_full 25.000
_diffrn_reflns_theta_max 30.966
_diffrn_reflns_theta_min 1.948
_diffrn_source 'Microfocus source E025 IuS'
_diffrn_source_current 0.6
_diffrn_source_power 50
_diffrn_source_size '0.2 mm x 0.2 mm fine focus'
_diffrn_source_type 'Bruker APEX DUO'
_exptl_absorpt_coefficient_mu 0.881
_exptl_absorpt_correction_T_max 0.966
_exptl_absorpt_correction_T_min 0.806
_exptl_absorpt_correction_type empirical
_exptl_absorpt_process_details
; 
 SADABS Version 2008/1 Bruker-Nonius
 Blessing, Acta Cryst. (1995) A51 33-38
;
_exptl_crystal_colour colourless
_exptl_crystal_density_diffrn 1.595
_exptl_crystal_description plate
_exptl_crystal_F_000 2544
_exptl_crystal_size_max 0.12
_exptl_crystal_size_mid 0.12
_exptl_crystal_size_min 0.04
_refine_diff_density_max 0.529
_refine_diff_density_min -0.873
_refine_diff_density_rms 0.094
_refine_ls_abs_structure_details
;
 Flack x determined using 3075 quotients [(I+)-(I-)]/[(I+)+(I-)]
 (Parsons, Flack and Wagner, Acta Cryst. B69 (2013) 249-259).
;
_refine_ls_abs_structure_Flack -0.03(2)
_refine_ls_extinction_method none
_refine_ls_goodness_of_fit_ref 0.935
_refine_ls_hydrogen_treatment constr
_refine_ls_matrix_type full
_refine_ls_number_parameters 739
_refine_ls_number_reflns 15106
_refine_ls_number_restraints 182
_refine_ls_restrained_S_all 0.933
_refine_ls_R_factor_all 0.0990
_refine_ls_R_factor_gt 0.0512
_refine_ls_shift/su_max 0.001
_refine_ls_shift/su_mean 0.000
_refine_ls_structure_factor_coef Fsqd
_refine_ls_weighting_details 'w=1/[\s^2^(Fo^2^)+(0.0350P)^2^] where P=(Fo^2^+2Fc^2^)/3'
_refine_ls_weighting_scheme calc
_refine_ls_wR_factor_gt 0.0931
_refine_ls_wR_factor_ref 0.1099
_reflns_Friedel_coverage 0.767
_reflns_Friedel_fraction_full 0.994
_reflns_Friedel_fraction_max 0.874
_reflns_number_gt 9638
_reflns_number_total 15106
_reflns_threshold_expression 'I > 2\s(I)'
_cod_data_source_file om5b00962_si_002.cif
_cod_data_source_block mo_LR156_0m
_cod_depositor_comments
;
The following automatic conversions were performed:

data item '_symmetry_cell_setting' value 'Orthorhombic' was changed
to 'orthorhombic' in accordance with the
/home/saulius/struct/COD-crude-data/automatic-downloads/DataCite-retrospective/ACS/depositions/lib/dictionaries/cif_core.dic
dictionary named 'cif_core.dic' version 2.4.2 last updated on
2011-04-26.

Automatic conversion script
Id: cif_fix_values 6909 2019-04-08 15:41:33Z antanas 
;
_cod_original_sg_symbol_H-M P2(1)2(1)2(1)
_cod_database_code 4088251
_shelx_space_group_comment
;
The symmetry employed for this shelxl refinement is uniquely defined
by the following loop, which should always be used as a source of
symmetry information in preference to the above space-group names.
They are only intended as comments.
;
_shelx_estimated_absorpt_t_min 0.902
_shelx_estimated_absorpt_t_max 0.966
_shelxl_version_number 2014/6

loop_
_space_group_symop_operation_xyz
'x, y, z'
'-x+1/2, -y, z+1/2'
'-x, y+1/2, -z+1/2'
'x+1/2, -y+1/2, -z'

loop_
_atom_site_label
_atom_site_type_symbol
_atom_site_fract_x
_atom_site_fract_y
_atom_site_fract_z
_atom_site_U_iso_or_equiv
_atom_site_adp_type
_atom_site_occupancy
_atom_site_site_symmetry_order
_atom_site_calc_flag
_atom_site_refinement_flags_posn
_atom_site_refinement_flags_adp
_atom_site_refinement_flags_occupancy
_atom_site_disorder_assembly
_atom_site_disorder_group
Pd1 Pd 0.80432(4) 0.78895(3) 0.13926(2) 0.02497(11) Uani 1 1 d . . . . .
Cl1 Cl 0.78743(16) 0.63390(10) 0.17017(4) 0.0392(4) Uani 1 1 d . . . . .
Cl2 Cl 0.94620(17) 0.73304(12) 0.09622(5) 0.0506(5) Uani 1 1 d . . . . .
P1 P 0.65477(14) 0.82472(11) 0.17763(4) 0.0244(3) Uani 1 1 d . . . . .
P2 P 0.82543(14) 0.94436(10) 0.11980(4) 0.0251(3) Uani 1 1 d . . . . .
O1 O 0.5506(3) 0.7515(3) 0.17274(11) 0.0268(9) Uani 1 1 d . . . . .
O2 O 0.6009(3) 0.9291(3) 0.16656(11) 0.0248(9) Uani 1 1 d . . . . .
O3 O 0.6698(3) 0.8192(3) 0.22491(10) 0.0305(10) Uani 1 1 d D . . . .
O7 O 0.8353(4) 1.0125(3) 0.15806(10) 0.0281(10) Uani 1 1 d D . . . .
O8 O 0.9345(4) 0.9610(3) 0.09166(11) 0.0293(9) Uani 1 1 d . . . . .
O9 O 0.7252(3) 0.9966(3) 0.09488(10) 0.0273(10) Uani 1 1 d . . . . .
C1 C 0.4947(5) 0.7573(4) 0.13454(17) 0.0256(12) Uani 1 1 d . . . . .
C2 C 0.5242(5) 0.6868(4) 0.10535(17) 0.0298(14) Uani 1 1 d . . . . .
H2 H 0.5783 0.6369 0.1113 0.036 Uiso 1 1 calc R U . . .
C3 C 0.4731(6) 0.6917(4) 0.06818(17) 0.0340(15) Uani 1 1 d . . . . .
H3 H 0.4901 0.6434 0.0481 0.041 Uiso 1 1 calc R U . . .
C4 C 0.3950(5) 0.7676(4) 0.05897(16) 0.0281(14) Uani 1 1 d . . . . .
C5 C 0.3455(6) 0.7738(4) 0.01941(16) 0.0360(16) Uani 1 1 d . . . . .
H5 H 0.3649 0.7268 -0.0009 0.043 Uiso 1 1 calc R U . . .
C6 C 0.2709(6) 0.8465(5) 0.01062(18) 0.0413(18) Uani 1 1 d . . . . .
H6 H 0.2367 0.8493 -0.0157 0.050 Uiso 1 1 calc R U . . .
C7 C 0.2436(6) 0.9177(5) 0.04002(19) 0.0398(17) Uani 1 1 d . . . . .
H7 H 0.1913 0.9686 0.0333 0.048 Uiso 1 1 calc R U . . .
C8 C 0.2902(6) 0.9152(4) 0.07747(17) 0.0294(14) Uani 1 1 d . . . . .
H8 H 0.2718 0.9652 0.0966 0.035 Uiso 1 1 calc R U . . .
C9 C 0.3664(5) 0.8390(4) 0.08882(16) 0.0254(13) Uani 1 1 d . . . . .
C10 C 0.4191(5) 0.8323(4) 0.12827(16) 0.0255(13) Uani 1 1 d . . . . .
C11 C 0.3973(5) 0.9050(4) 0.16165(16) 0.0244(13) Uani 1 1 d . . . . .
C12 C 0.2874(5) 0.9240(4) 0.17824(15) 0.0249(13) Uani 1 1 d . . . . .
C13 C 0.1882(6) 0.8726(4) 0.16575(16) 0.0287(13) Uani 1 1 d . . . . .
H13 H 0.1936 0.8253 0.1445 0.034 Uiso 1 1 calc R U . . .
C14 C 0.0865(6) 0.8895(4) 0.18339(18) 0.0319(15) Uani 1 1 d . . . . .
H14 H 0.0212 0.8550 0.1740 0.038 Uiso 1 1 calc R U . . .
C15 C 0.0759(6) 0.9567(5) 0.21519(19) 0.0372(16) Uani 1 1 d . . . . .
H15 H 0.0041 0.9669 0.2278 0.045 Uiso 1 1 calc R U . . .
C16 C 0.1686(6) 1.0080(5) 0.22817(18) 0.0373(16) Uani 1 1 d . . . . .
H16 H 0.1599 1.0550 0.2494 0.045 Uiso 1 1 calc R U . . .
C17 C 0.2773(5) 0.9931(4) 0.21099(16) 0.0264(13) Uani 1 1 d . . . . .
C18 C 0.3728(5) 1.0427(4) 0.22568(16) 0.0296(14) Uani 1 1 d . . . . .
H18 H 0.3639 1.0917 0.2461 0.036 Uiso 1 1 calc R U . . .
C19 C 0.4791(5) 1.0216(4) 0.21105(16) 0.0258(13) Uani 1 1 d . . . . .
H19 H 0.5443 1.0541 0.2217 0.031 Uiso 1 1 calc R U . . .
C20 C 0.4899(5) 0.9502(4) 0.17955(16) 0.0237(13) Uani 1 1 d . . . . .
O4 O 0.8935(8) 0.8007(7) 0.3011(2) 0.0406(19) Uani 0.7 1 d D U P A 1
O5 O 0.854(2) 1.0162(13) 0.3013(8) 0.041(3) Uani 0.7 1 d D U P A 1
O6 O 0.7668(8) 1.1179(10) 0.2307(3) 0.031(2) Uani 0.7 1 d D U P A 1
C21 C 0.7797(11) 0.8443(9) 0.2435(5) 0.035(3) Uani 0.7 1 d D U P A 1
H21A H 0.7859 0.9163 0.2474 0.042 Uiso 0.7 1 calc R U P A 1
H21B H 0.8430 0.8223 0.2257 0.042 Uiso 0.7 1 calc R U P A 1
C22 C 0.7838(8) 0.7924(8) 0.2836(2) 0.037(2) Uani 0.7 1 d D U P A 1
H22A H 0.7268 0.8215 0.3023 0.045 Uiso 0.7 1 calc R U P A 1
H22B H 0.7647 0.7221 0.2797 0.045 Uiso 0.7 1 calc R U P A 1
C23 C 0.8984(18) 0.8697(11) 0.3339(4) 0.043(2) Uani 0.7 1 d D U P A 1
H23A H 0.9471 0.8415 0.3556 0.052 Uiso 0.7 1 calc R U P A 1
H23B H 0.8208 0.8767 0.3453 0.052 Uiso 0.7 1 calc R U P A 1
C24 C 0.943(3) 0.9715(15) 0.3239(12) 0.042(3) Uani 0.7 1 d D U P A 1
H24A H 0.9585 1.0090 0.3492 0.051 Uiso 0.7 1 calc R U P A 1
H24B H 1.0131 0.9676 0.3075 0.051 Uiso 0.7 1 calc R U P A 1
C25 C 0.8765(12) 1.1176(14) 0.2939(6) 0.043(3) Uani 0.7 1 d D U P A 1
H25A H 0.9479 1.1249 0.2781 0.051 Uiso 0.7 1 calc R U P A 1
H25B H 0.8852 1.1533 0.3201 0.051 Uiso 0.7 1 calc R U P A 1
C26 C 0.7789(10) 1.1585(11) 0.2703(4) 0.039(2) Uani 0.7 1 d D U P A 1
H26A H 0.7080 1.1466 0.2859 0.047 Uiso 0.7 1 calc R U P A 1
H26B H 0.7888 1.2306 0.2678 0.047 Uiso 0.7 1 calc R U P A 1
C27 C 0.8399(13) 1.1578(14) 0.2011(3) 0.032(2) Uani 0.7 1 d D U P A 1
H27A H 0.9196 1.1412 0.2081 0.038 Uiso 0.7 1 calc R U P A 1
H27B H 0.8326 1.2304 0.2010 0.038 Uiso 0.7 1 calc R U P A 1
C28 C 0.8122(16) 1.1183(7) 0.1592(6) 0.030(3) Uani 0.7 1 d D U P A 1
H28A H 0.7311 1.1305 0.1529 0.035 Uiso 0.7 1 calc R U P A 1
H28B H 0.8590 1.1524 0.1385 0.035 Uiso 0.7 1 calc R U P A 1
O4' O 0.9159(19) 0.8152(17) 0.2897(6) 0.038(4) Uani 0.3 1 d D U P A 2
O5' O 0.858(6) 1.024(3) 0.3038(18) 0.041(4) Uani 0.3 1 d D U P A 2
O6' O 0.803(2) 1.117(2) 0.2283(8) 0.044(5) Uani 0.3 1 d D U P A 2
C21' C 0.768(3) 0.8616(18) 0.2442(13) 0.036(5) Uani 0.3 1 d D U P A 2
H21C H 0.7460 0.9181 0.2616 0.044 Uiso 0.3 1 calc R U P A 2
H21D H 0.8234 0.8845 0.2235 0.044 Uiso 0.3 1 calc R U P A 2
C22' C 0.8176(19) 0.7795(16) 0.2697(6) 0.039(4) Uani 0.3 1 d D U P A 2
H22C H 0.7612 0.7569 0.2901 0.047 Uiso 0.3 1 calc R U P A 2
H22D H 0.8378 0.7230 0.2520 0.047 Uiso 0.3 1 calc R U P A 2
C23' C 0.914(4) 0.856(3) 0.3297(9) 0.040(4) Uani 0.3 1 d D U P A 2
H23C H 0.9709 0.8245 0.3475 0.048 Uiso 0.3 1 calc R U P A 2
H23D H 0.8374 0.8484 0.3422 0.048 Uiso 0.3 1 calc R U P A 2
C24' C 0.941(6) 0.964(3) 0.323(3) 0.040(4) Uani 0.3 1 d D U P A 2
H24C H 0.9586 0.9934 0.3500 0.048 Uiso 0.3 1 calc R U P A 2
H24D H 1.0118 0.9676 0.3065 0.048 Uiso 0.3 1 calc R U P A 2
C25' C 0.904(3) 1.117(3) 0.2925(14) 0.044(4) Uani 0.3 1 d D U P A 2
H25C H 0.9758 1.1088 0.2772 0.052 Uiso 0.3 1 calc R U P A 2
H25D H 0.9193 1.1576 0.3171 0.052 Uiso 0.3 1 calc R U P A 2
C26' C 0.816(3) 1.167(2) 0.2660(8) 0.044(5) Uani 0.3 1 d D U P A 2
H26C H 0.7424 1.1693 0.2805 0.053 Uiso 0.3 1 calc R U P A 2
H26D H 0.8401 1.2360 0.2605 0.053 Uiso 0.3 1 calc R U P A 2
C27' C 0.861(4) 1.160(4) 0.1949(8) 0.044(5) Uani 0.3 1 d D U P A 2
H27C H 0.9423 1.1412 0.1946 0.053 Uiso 0.3 1 calc R U P A 2
H27D H 0.8534 1.2322 0.1947 0.053 Uiso 0.3 1 calc R U P A 2
C28' C 0.796(4) 1.1121(15) 0.1603(15) 0.043(6) Uani 0.3 1 d D U P A 2
H28C H 0.7127 1.1138 0.1658 0.052 Uiso 0.3 1 calc R U P A 2
H28D H 0.8104 1.1470 0.1343 0.052 Uiso 0.3 1 calc R U P A 2
C29 C 0.9544(5) 1.0555(4) 0.07526(17) 0.0281(13) Uani 1 1 d . . . . .
C30 C 1.0485(5) 1.1060(5) 0.09007(18) 0.0348(15) Uani 1 1 d . . . . .
H30 H 1.0953 1.0772 0.1105 0.042 Uiso 1 1 calc R U . . .
C31 C 1.0733(6) 1.1970(5) 0.07514(19) 0.0406(16) Uani 1 1 d . . . . .
H31 H 1.1398 1.2304 0.0842 0.049 Uiso 1 1 calc R U . . .
C32 C 1.0006(6) 1.2424(4) 0.04612(19) 0.0341(15) Uani 1 1 d . . . . .
C33 C 1.0206(7) 1.3392(5) 0.0321(2) 0.0438(18) Uani 1 1 d . . . . .
H33 H 1.0864 1.3736 0.0411 0.053 Uiso 1 1 calc R U . . .
C34 C 0.9472(7) 1.3836(5) 0.0062(2) 0.053(2) Uani 1 1 d . . . . .
H34 H 0.9636 1.4478 -0.0037 0.064 Uiso 1 1 calc R U . . .
C35 C 0.8470(6) 1.3359(5) -0.00627(19) 0.0403(17) Uani 1 1 d . . . . .
H35 H 0.7940 1.3689 -0.0234 0.048 Uiso 1 1 calc R U . . .
C36 C 0.8257(6) 1.2405(4) 0.00648(17) 0.0334(16) Uani 1 1 d . . . . .
H36 H 0.7585 1.2079 -0.0023 0.040 Uiso 1 1 calc R U . . .
C37 C 0.9032(5) 1.1912(4) 0.03242(16) 0.0275(13) Uani 1 1 d . . . . .
C38 C 0.8845(5) 1.0919(4) 0.04490(16) 0.0250(13) Uani 1 1 d . . . . .
C39 C 0.7934(5) 1.0279(4) 0.02750(15) 0.0227(12) Uani 1 1 d . . . . .
C40 C 0.7861(5) 1.0086(4) -0.01530(15) 0.0224(13) Uani 1 1 d . . . . .
C41 C 0.8588(6) 1.0511(4) -0.04412(17) 0.0307(14) Uani 1 1 d . . . . .
H41 H 0.9180 1.0936 -0.0352 0.037 Uiso 1 1 calc R U . . .
C42 C 0.8464(6) 1.0326(5) -0.08475(17) 0.0389(17) Uani 1 1 d . . . . .
H42 H 0.8967 1.0625 -0.1038 0.047 Uiso 1 1 calc R U . . .
C43 C 0.7606(6) 0.9702(5) -0.09863(18) 0.0398(17) Uani 1 1 d . . . . .
H43 H 0.7522 0.9583 -0.1271 0.048 Uiso 1 1 calc R U . . .
C44 C 0.6987(6) 0.9439(4) -0.02958(15) 0.0250(12) Uani 1 1 d . . . . .
C45 C 0.6890(6) 0.9262(4) -0.07171(17) 0.0339(15) Uani 1 1 d . . . . .
H45 H 0.6317 0.8830 -0.0815 0.041 Uiso 1 1 calc R U . . .
C46 C 0.6254(5) 0.8975(4) -0.00163(18) 0.0305(14) Uani 1 1 d . . . . .
H46 H 0.5685 0.8537 -0.0113 0.037 Uiso 1 1 calc R U . . .
C47 C 0.6350(5) 0.9148(4) 0.03919(18) 0.0295(14) Uani 1 1 d . . . . .
H47 H 0.5852 0.8837 0.0581 0.035 Uiso 1 1 calc R U . . .
C48 C 0.7189(5) 0.9787(4) 0.05261(15) 0.0234(13) Uani 1 1 d . . . . .
C1S C 0.4860(7) 0.1358(6) 0.1059(2) 0.062(2) Uani 1 1 d . . . . .
H1S1 H 0.4699 0.0867 0.0843 0.075 Uiso 1 1 calc R U . . .
H1S2 H 0.5271 0.1018 0.1282 0.075 Uiso 1 1 calc R U . . .
Cl1S Cl 0.3578(2) 0.18097(17) 0.12475(7) 0.0716(6) Uani 1 1 d . . . . .
Cl2S Cl 0.5733(2) 0.22814(16) 0.08578(7) 0.0703(6) Uani 1 1 d . . . . .
C1T C 0.7938(7) 0.4790(5) 0.0857(2) 0.057(2) Uani 1 1 d . . . . .
H1T1 H 0.8521 0.4825 0.0639 0.068 Uiso 1 1 calc R U . . .
H1T2 H 0.7989 0.5400 0.1021 0.068 Uiso 1 1 calc R U . . .
Cl1T Cl 0.8218(2) 0.37787(16) 0.11695(7) 0.0738(7) Uani 1 1 d . . . . .
Cl2T Cl 0.65855(19) 0.47120(14) 0.06339(6) 0.0582(6) Uani 1 1 d . . . . .
C1U C 0.5774(8) 0.4172(7) 0.1804(2) 0.071(3) Uani 1 1 d . . . . .
H1U1 H 0.5879 0.4017 0.1511 0.085 Uiso 1 1 calc R U . . .
H1U2 H 0.6405 0.4610 0.1890 0.085 Uiso 1 1 calc R U . . .
Cl1U Cl 0.4476(2) 0.47857(19) 0.18718(6) 0.0766(7) Uani 1 1 d . . . . .
Cl2U Cl 0.5828(2) 0.3085(2) 0.20881(8) 0.0946(8) Uani 1 1 d . . . . .

loop_
_atom_site_aniso_label
_atom_site_aniso_U_11
_atom_site_aniso_U_22
_atom_site_aniso_U_33
_atom_site_aniso_U_23
_atom_site_aniso_U_13
_atom_site_aniso_U_12
Pd1 0.0269(3) 0.02253(18) 0.02550(17) -0.00115(18) -0.0009(2) 0.0055(2)
Cl1 0.0495(12) 0.0257(7) 0.0425(8) 0.0054(6) -0.0020(8) 0.0067(8)
Cl2 0.0538(13) 0.0436(10) 0.0543(10) -0.0045(8) 0.0223(9) 0.0153(9)
P1 0.0236(9) 0.0237(7) 0.0260(7) 0.0004(6) -0.0007(6) 0.0007(7)
P2 0.0250(10) 0.0246(7) 0.0256(7) 0.0029(6) 0.0001(6) 0.0043(7)
O1 0.023(3) 0.0250(19) 0.032(2) 0.0023(16) -0.0057(18) -0.0030(18)
O2 0.023(3) 0.0196(19) 0.032(2) -0.0013(16) 0.0026(18) 0.0012(18)
O3 0.027(3) 0.040(2) 0.0246(17) -0.0014(16) -0.0005(17) -0.001(2)
O7 0.037(3) 0.0222(19) 0.0251(18) 0.0001(15) -0.0033(18) 0.0047(19)
O8 0.023(3) 0.033(2) 0.031(2) 0.0068(18) 0.0020(18) 0.006(2)
O9 0.023(3) 0.035(2) 0.0239(18) 0.0050(16) 0.0026(16) 0.0011(19)
C1 0.023(3) 0.023(3) 0.031(3) -0.002(2) -0.004(3) -0.007(2)
C2 0.025(4) 0.022(3) 0.042(3) -0.006(2) 0.003(3) 0.000(3)
C3 0.041(4) 0.025(3) 0.037(3) -0.008(3) 0.001(3) -0.006(3)
C4 0.024(4) 0.027(3) 0.033(3) -0.003(2) 0.001(3) -0.009(3)
C5 0.043(4) 0.033(3) 0.032(3) -0.006(3) -0.001(3) -0.011(3)
C6 0.050(5) 0.042(4) 0.032(3) 0.008(3) -0.014(3) -0.009(4)
C7 0.046(5) 0.032(3) 0.041(3) 0.012(3) -0.010(3) -0.007(3)
C8 0.031(4) 0.025(3) 0.032(3) 0.002(2) -0.005(3) 0.002(3)
C9 0.027(4) 0.025(3) 0.025(3) -0.003(2) -0.001(2) -0.007(3)
C10 0.018(3) 0.022(3) 0.036(3) 0.001(2) 0.001(2) -0.005(3)
C11 0.027(4) 0.022(3) 0.025(3) 0.001(2) -0.001(3) -0.002(3)
C12 0.022(4) 0.027(3) 0.025(3) 0.009(2) 0.000(3) 0.003(3)
C13 0.031(4) 0.025(3) 0.030(3) 0.003(2) -0.004(3) -0.002(3)
C14 0.018(4) 0.037(3) 0.041(3) 0.003(3) -0.003(3) 0.001(3)
C15 0.024(4) 0.042(4) 0.046(4) 0.004(3) 0.006(3) 0.004(3)
C16 0.034(5) 0.040(3) 0.038(3) -0.003(3) 0.010(3) 0.003(3)
C17 0.021(4) 0.033(3) 0.025(3) 0.002(2) 0.002(2) 0.001(3)
C18 0.029(4) 0.033(3) 0.027(3) -0.005(3) 0.003(3) -0.001(3)
C19 0.027(4) 0.023(3) 0.027(3) -0.002(2) -0.003(3) -0.001(3)
C20 0.024(4) 0.022(3) 0.025(3) 0.001(2) 0.003(2) 0.002(3)
O4 0.040(4) 0.043(4) 0.039(4) 0.003(3) -0.015(3) 0.003(3)
O5 0.046(5) 0.039(4) 0.039(5) -0.002(4) -0.016(4) -0.003(4)
O6 0.028(4) 0.034(4) 0.030(3) -0.008(3) 0.003(3) -0.001(4)
C21 0.038(6) 0.041(5) 0.026(4) 0.001(4) -0.009(4) -0.005(5)
C22 0.041(5) 0.040(4) 0.031(3) 0.006(4) -0.012(3) -0.001(4)
C23 0.046(5) 0.043(5) 0.040(4) 0.000(4) -0.012(4) 0.003(4)
C24 0.045(5) 0.045(4) 0.037(5) -0.003(4) -0.013(4) -0.003(4)
C25 0.048(5) 0.039(4) 0.042(4) -0.007(4) -0.012(4) -0.003(5)
C26 0.042(5) 0.040(4) 0.035(4) -0.007(4) -0.001(4) -0.002(4)
C27 0.034(5) 0.025(4) 0.037(4) -0.005(4) 0.008(4) -0.003(4)
C28 0.035(6) 0.019(4) 0.035(4) 0.000(4) 0.005(4) 0.005(4)
O4' 0.048(9) 0.031(6) 0.036(7) -0.003(6) -0.004(6) -0.002(6)
O5' 0.057(10) 0.032(7) 0.034(8) -0.003(6) -0.002(7) -0.008(7)
O6' 0.069(12) 0.032(7) 0.031(7) -0.002(6) 0.003(8) -0.008(9)
C21' 0.045(11) 0.033(9) 0.031(8) -0.003(7) 0.000(7) -0.004(8)
C22' 0.047(10) 0.034(7) 0.036(7) -0.004(6) -0.002(6) -0.002(7)
C23' 0.052(9) 0.033(7) 0.036(7) -0.003(6) 0.000(7) -0.005(7)
C24' 0.053(10) 0.034(7) 0.034(8) -0.004(6) 0.001(7) -0.008(7)
C25' 0.062(11) 0.033(7) 0.036(7) -0.003(6) 0.001(8) -0.008(8)
C26' 0.066(11) 0.033(7) 0.033(7) -0.003(6) 0.001(8) -0.008(8)
C27' 0.069(13) 0.030(9) 0.034(7) -0.002(7) 0.006(8) -0.005(9)
C28' 0.068(14) 0.029(10) 0.032(8) -0.002(9) 0.006(10) -0.002(11)
C29 0.023(4) 0.031(3) 0.031(3) 0.000(3) 0.005(3) 0.001(3)
C30 0.019(4) 0.048(4) 0.038(3) -0.002(3) -0.003(3) 0.007(3)
C31 0.031(4) 0.044(4) 0.047(4) -0.018(3) 0.002(3) -0.010(3)
C32 0.025(4) 0.031(3) 0.046(4) -0.012(3) 0.007(3) -0.006(3)
C33 0.038(5) 0.033(4) 0.060(4) -0.013(3) 0.013(4) -0.014(3)
C34 0.071(7) 0.024(3) 0.064(5) -0.001(3) 0.028(5) -0.011(4)
C35 0.050(5) 0.029(3) 0.043(3) 0.002(3) 0.004(3) 0.001(3)
C36 0.037(5) 0.024(3) 0.039(3) 0.000(2) 0.006(3) -0.005(3)
C37 0.027(4) 0.027(3) 0.029(3) -0.003(2) 0.007(3) -0.001(3)
C38 0.017(3) 0.027(3) 0.031(3) -0.004(2) 0.006(3) -0.002(3)
C39 0.019(3) 0.021(2) 0.028(3) 0.000(2) 0.000(3) 0.003(3)
C40 0.022(4) 0.018(2) 0.028(3) 0.002(2) 0.002(2) 0.003(2)
C41 0.034(4) 0.027(3) 0.031(3) -0.003(3) 0.002(3) -0.002(3)
C42 0.047(5) 0.043(4) 0.027(3) 0.004(3) 0.004(3) 0.002(4)
C43 0.048(5) 0.046(4) 0.025(3) -0.004(3) -0.006(3) 0.006(4)
C44 0.024(3) 0.019(2) 0.032(3) 0.000(2) -0.007(3) 0.003(3)
C45 0.032(4) 0.034(3) 0.036(3) -0.008(3) -0.012(3) 0.001(3)
C46 0.020(4) 0.025(3) 0.047(4) -0.001(3) -0.007(3) -0.002(3)
C47 0.026(4) 0.027(3) 0.036(3) 0.008(3) 0.003(3) 0.005(3)
C48 0.023(4) 0.025(3) 0.023(2) 0.003(2) 0.000(2) -0.002(3)
C1S 0.048(6) 0.056(5) 0.082(6) 0.022(4) 0.006(5) -0.007(4)
Cl1S 0.0619(16) 0.0794(15) 0.0733(13) -0.0002(11) 0.0012(11) 0.0082(12)
Cl2S 0.0706(17) 0.0647(13) 0.0756(13) 0.0169(11) -0.0054(12) -0.0189(12)
C1T 0.063(6) 0.049(4) 0.059(4) -0.015(4) 0.010(5) -0.002(5)
Cl1T 0.0614(17) 0.0687(13) 0.0913(15) -0.0041(12) -0.0121(13) 0.0146(13)
Cl2T 0.0593(16) 0.0503(11) 0.0652(12) 0.0055(9) 0.0067(10) 0.0059(10)
C1U 0.072(7) 0.088(6) 0.053(5) -0.004(5) 0.004(5) -0.012(6)
Cl1U 0.086(2) 0.1008(18) 0.0435(10) -0.0082(11) -0.0159(11) 0.0256(16)
Cl2U 0.101(2) 0.0785(17) 0.1040(18) 0.0118(15) 0.0039(16) 0.0228(16)

loop_
_atom_type_symbol
_atom_type_description
_atom_type_scat_dispersion_real
_atom_type_scat_dispersion_imag
_atom_type_scat_source
C C 0.0033 0.0016 'International Tables Vol C Tables 4.2.6.8 and 6.1.1.4'
H H 0.0000 0.0000 'International Tables Vol C Tables 4.2.6.8 and 6.1.1.4'
O O 0.0106 0.0060 'International Tables Vol C Tables 4.2.6.8 and 6.1.1.4'
P P 0.1023 0.0942 'International Tables Vol C Tables 4.2.6.8 and 6.1.1.4'
Cl Cl 0.1484 0.1585 'International Tables Vol C Tables 4.2.6.8 and 6.1.1.4'
Pd Pd -0.9988 1.0072 'International Tables Vol C Tables 4.2.6.8 and 6.1.1.4'

loop_
_geom_angle_atom_site_label_1
_geom_angle_atom_site_label_2
_geom_angle_atom_site_label_3
_geom_angle
P1 Pd1 P2 92.45(6)
P1 Pd1 Cl2 172.10(6)
P2 Pd1 Cl2 93.27(6)
P1 Pd1 Cl1 83.41(6)
P2 Pd1 Cl1 171.04(5)
Cl2 Pd1 Cl1 91.66(6)
O3 P1 O1 99.1(2)
O3 P1 O2 108.2(2)
O1 P1 O2 103.2(2)
O3 P1 Pd1 117.55(17)
O1 P1 Pd1 114.71(16)
O2 P1 Pd1 112.44(16)
O7 P2 O8 108.6(2)
O7 P2 O9 101.6(2)
O8 P2 O9 103.6(2)
O7 P2 Pd1 110.00(15)
O8 P2 Pd1 112.99(16)
O9 P2 Pd1 119.09(16)
C1 O1 P1 114.3(3)
C20 O2 P1 118.9(3)
C21' O3 P1 120.5(18)
C21 O3 P1 119.9(7)
C28' O7 P2 125.1(17)
C28 O7 P2 126.1(7)
C29 O8 P2 118.8(4)
C48 O9 P2 117.7(3)
C10 C1 C2 124.7(5)
C10 C1 O1 118.5(5)
C2 C1 O1 116.8(5)
C3 C2 C1 118.0(6)
C2 C3 C4 121.0(5)
C3 C4 C9 120.4(5)
C3 C4 C5 120.2(5)
C9 C4 C5 119.3(6)
C6 C5 C4 120.2(6)
C5 C6 C7 120.4(6)
C8 C7 C6 121.0(6)
C7 C8 C9 121.0(6)
C4 C9 C8 117.9(5)
C4 C9 C10 118.3(5)
C8 C9 C10 123.7(5)
C1 C10 C9 117.6(5)
C1 C10 C11 119.6(5)
C9 C10 C11 122.8(5)
C20 C11 C12 118.1(5)
C20 C11 C10 118.0(5)
C12 C11 C10 123.6(5)
C13 C12 C11 123.1(5)
C13 C12 C17 118.0(5)
C11 C12 C17 118.7(5)
C14 C13 C12 121.5(5)
C13 C14 C15 120.8(6)
C16 C15 C14 119.9(6)
C15 C16 C17 121.9(6)
C18 C17 C16 121.5(5)
C18 C17 C12 120.6(5)
C16 C17 C12 117.9(6)
C19 C18 C17 120.9(5)
C18 C19 C20 118.5(6)
C11 C20 O2 120.9(5)
C11 C20 C19 122.8(6)
O2 C20 C19 116.2(5)
C22 O4 C23 113.1(11)
C24 O5 C25 111.4(16)
C27 O6 C26 114.8(9)
O3 C21 C22 106.5(9)
O4 C22 C21 110.4(7)
O4 C23 C24 117.0(19)
O5 C24 C23 104.6(18)
O5 C25 C26 107.7(13)
O6 C26 C25 113.9(11)
O6 C27 C28 111.0(14)
O7 C28 C27 109.5(13)
C22' O4' C23' 123(3)
C24' O5' C25' 112(4)
C27' O6' C26' 115(2)
O3 C21' C22' 104.9(15)
O4' C22' C21' 108.6(17)
O4' C23' C24' 104(4)
O5' C24' C23' 118(4)
O5' C25' C26' 107(3)
O6' C26' C25' 111(3)
O6' C27' C28' 99(4)
O7 C28' C27' 106(3)
C38 C29 C30 123.2(6)
C38 C29 O8 120.1(5)
C30 C29 O8 116.7(5)
C31 C30 C29 119.6(6)
C30 C31 C32 120.4(6)
C37 C32 C33 119.4(6)
C37 C32 C31 119.2(6)
C33 C32 C31 121.4(6)
C34 C33 C32 120.8(7)
C33 C34 C35 120.8(6)
C36 C35 C34 119.7(7)
C35 C36 C37 120.6(6)
C32 C37 C36 118.6(5)
C32 C37 C38 120.0(6)
C36 C37 C38 121.4(5)
C29 C38 C37 116.9(5)
C29 C38 C39 119.6(5)
C37 C38 C39 123.5(5)
C48 C39 C40 117.3(5)
C48 C39 C38 120.8(5)
C40 C39 C38 121.6(5)
C41 C40 C39 123.4(5)
C41 C40 C44 118.2(5)
C39 C40 C44 118.4(5)
C42 C41 C40 121.2(6)
C41 C42 C43 120.5(6)
C45 C43 C42 120.3(5)
C45 C44 C46 120.9(6)
C45 C44 C40 118.9(5)
C46 C44 C40 120.2(5)
C43 C45 C44 120.8(6)
C47 C46 C44 120.7(6)
C46 C47 C48 118.6(5)
C39 C48 C47 124.7(5)
C39 C48 O9 118.0(5)
C47 C48 O9 117.3(5)
Cl1S C1S Cl2S 112.9(5)
Cl1T C1T Cl2T 111.6(4)
Cl2U C1U Cl1U 111.5(5)

loop_
_geom_bond_atom_site_label_1
_geom_bond_atom_site_label_2
_geom_bond_distance
Pd1 P1 2.2141(17)
Pd1 P2 2.2191(16)
Pd1 Cl2 2.3113(17)
Pd1 Cl1 2.3450(16)
P1 O3 1.559(4)
P1 O1 1.586(4)
P1 O2 1.595(4)
P2 O7 1.561(4)
P2 O8 1.595(4)
P2 O9 1.598(4)
O1 C1 1.415(6)
O2 C20 1.402(7)
O3 C21' 1.436(13)
O3 C21 1.467(9)
O7 C28' 1.434(13)
O7 C28 1.463(8)
O8 C29 1.410(7)
O9 C48 1.406(6)
C1 C10 1.367(8)
C1 C2 1.397(7)
C2 C3 1.358(7)
C3 C4 1.413(8)
C4 C9 1.417(7)
C4 C5 1.422(7)
C5 C6 1.351(9)
C6 C7 1.402(9)
C7 C8 1.343(8)
C8 C9 1.418(8)
C9 C10 1.435(7)
C10 C11 1.495(7)
C11 C20 1.380(8)
C11 C12 1.425(8)
C12 C13 1.420(8)
C12 C17 1.430(7)
C13 C14 1.347(8)
C14 C15 1.390(9)
C15 C16 1.361(9)
C16 C17 1.410(8)
C17 C18 1.394(8)
C18 C19 1.369(8)
C19 C20 1.421(7)
O4 C22 1.415(9)
O4 C23 1.426(9)
O5 C24 1.416(10)
O5 C25 1.425(10)
O6 C27 1.405(8)
O6 C26 1.416(8)
C21 C22 1.491(11)
C23 C24 1.512(11)
C25 C26 1.489(10)
C27 C28 1.507(11)
O4' C22' 1.414(13)
O4' C23' 1.422(13)
O5' C24' 1.419(13)
O5' C25' 1.426(13)
O6' C27' 1.415(13)
O6' C26' 1.418(13)
C21' C22' 1.511(13)
C23' C24' 1.516(13)
C25' C26' 1.508(13)
C27' C28' 1.514(13)
C29 C38 1.381(8)
C29 C30 1.389(8)
C30 C31 1.361(9)
C31 C32 1.419(9)
C32 C37 1.412(8)
C32 C33 1.413(8)
C33 C34 1.351(10)
C34 C35 1.406(10)
C35 C36 1.384(8)
C36 C37 1.414(8)
C37 C38 1.427(8)
C38 C39 1.492(8)
C39 C48 1.375(7)
C39 C40 1.428(7)
C40 C41 1.397(8)
C40 C44 1.431(8)
C41 C42 1.361(8)
C42 C43 1.394(9)
C43 C45 1.357(9)
C44 C45 1.404(7)
C44 C46 1.406(8)
C46 C47 1.361(8)
C47 C48 1.385(8)
C1S Cl1S 1.739(8)
C1S Cl2S 1.749(8)
C1T Cl1T 1.744(7)
C1T Cl2T 1.753(9)
C1U Cl2U 1.746(9)
C1U Cl1U 1.752(9)

loop_
_geom_torsion_atom_site_label_1
_geom_torsion_atom_site_label_2
_geom_torsion_atom_site_label_3
_geom_torsion_atom_site_label_4
_geom_torsion
O3 P1 O1 C1 164.6(4)
O2 P1 O1 C1 53.4(4)
Pd1 P1 O1 C1 -69.3(4)
O3 P1 O2 C20 -66.1(4)
O1 P1 O2 C20 38.2(4)
Pd1 P1 O2 C20 162.4(3)
O1 P1 O3 C21' 169.6(16)
O2 P1 O3 C21' -83.2(16)
Pd1 P1 O3 C21' 45.5(16)
O1 P1 O3 C21 157.1(7)
O2 P1 O3 C21 -95.7(7)
Pd1 P1 O3 C21 33.0(7)
O8 P2 O7 C28' 88(3)
O9 P2 O7 C28' -21(3)
Pd1 P2 O7 C28' -148(3)
O8 P2 O7 C28 77.7(11)
O9 P2 O7 C28 -31.1(11)
Pd1 P2 O7 C28 -158.2(10)
O7 P2 O8 C29 -61.2(4)
O9 P2 O8 C29 46.3(4)
Pd1 P2 O8 C29 176.5(3)
O7 P2 O9 C48 157.5(4)
O8 P2 O9 C48 44.9(4)
Pd1 P2 O9 C48 -81.5(4)
P1 O1 C1 C10 -79.5(6)
P1 O1 C1 C2 98.6(5)
C10 C1 C2 C3 -1.0(9)
O1 C1 C2 C3 -179.0(5)
C1 C2 C3 C4 1.8(9)
C2 C3 C4 C9 -1.5(9)
C2 C3 C4 C5 177.7(6)
C3 C4 C5 C6 -180.0(6)
C9 C4 C5 C6 -0.8(9)
C4 C5 C6 C7 1.5(10)
C5 C6 C7 C8 -0.4(10)
C6 C7 C8 C9 -1.6(10)
C3 C4 C9 C8 178.1(5)
C5 C4 C9 C8 -1.0(8)
C3 C4 C9 C10 0.3(8)
C5 C4 C9 C10 -178.8(5)
C7 C8 C9 C4 2.2(9)
C7 C8 C9 C10 179.9(6)
C2 C1 C10 C9 -0.1(9)
O1 C1 C10 C9 177.8(5)
C2 C1 C10 C11 -178.2(5)
O1 C1 C10 C11 -0.2(8)
C4 C9 C10 C1 0.5(8)
C8 C9 C10 C1 -177.2(5)
C4 C9 C10 C11 178.4(5)
C8 C9 C10 C11 0.8(9)
C1 C10 C11 C20 51.6(7)
C9 C10 C11 C20 -126.3(6)
C1 C10 C11 C12 -123.0(6)
C9 C10 C11 C12 59.1(8)
C20 C11 C12 C13 -171.9(5)
C10 C11 C12 C13 2.7(8)
C20 C11 C12 C17 3.5(8)
C10 C11 C12 C17 178.2(5)
C11 C12 C13 C14 177.0(5)
C17 C12 C13 C14 1.5(8)
C12 C13 C14 C15 -1.4(9)
C13 C14 C15 C16 1.5(9)
C14 C15 C16 C17 -1.7(10)
C15 C16 C17 C18 -177.1(6)
C15 C16 C17 C12 1.9(9)
C13 C12 C17 C18 177.3(5)
C11 C12 C17 C18 1.6(8)
C13 C12 C17 C16 -1.7(8)
C11 C12 C17 C16 -177.4(5)
C16 C17 C18 C19 174.5(6)
C12 C17 C18 C19 -4.4(9)
C17 C18 C19 C20 1.9(8)
C12 C11 C20 O2 175.4(5)
C10 C11 C20 O2 0.5(7)
C12 C11 C20 C19 -6.1(8)
C10 C11 C20 C19 178.9(5)
P1 O2 C20 C11 -71.8(6)
P1 O2 C20 C19 109.6(5)
C18 C19 C20 C11 3.5(8)
C18 C19 C20 O2 -178.0(5)
P1 O3 C21 C22 -156.0(8)
C23 O4 C22 C21 104.5(13)
O3 C21 C22 O4 171.5(9)
C22 O4 C23 C24 -98.4(17)
C25 O5 C24 C23 173(2)
O4 C23 C24 O5 73(3)
C24 O5 C25 C26 -180(3)
C27 O6 C26 C25 -80.2(14)
O5 C25 C26 O6 -65(2)
C26 O6 C27 C28 -173.8(12)
P2 O7 C28 C27 -176.0(9)
O6 C27 C28 O7 -65.4(18)
P1 O3 C21' C22' -127(2)
C23' O4' C22' C21' 93(4)
O3 C21' C22' O4' 180(2)
C22' O4' C23' C24' -112(4)
C25' O5' C24' C23' -169(6)
O4' C23' C24' O5' 71(9)
C24' O5' C25' C26' 170(6)
C27' O6' C26' C25' -100(3)
O5' C25' C26' O6' -67(5)
C26' O6' C27' C28' -161(3)
P2 O7 C28' C27' -159(2)
O6' C27' C28' O7 -76(4)
P2 O8 C29 C38 -70.5(6)
P2 O8 C29 C30 111.9(5)
C38 C29 C30 C31 1.6(9)
O8 C29 C30 C31 179.2(5)
C29 C30 C31 C32 3.2(9)
C30 C31 C32 C37 -1.1(9)
C30 C31 C32 C33 175.9(6)
C37 C32 C33 C34 0.7(10)
C31 C32 C33 C34 -176.3(6)
C32 C33 C34 C35 2.4(11)
C33 C34 C35 C36 -3.2(10)
C34 C35 C36 C37 0.9(9)
C33 C32 C37 C36 -2.9(8)
C31 C32 C37 C36 174.2(5)
C33 C32 C37 C38 177.3(5)
C31 C32 C37 C38 -5.6(8)
C35 C36 C37 C32 2.1(8)
C35 C36 C37 C38 -178.1(5)
C30 C29 C38 C37 -8.1(9)
O8 C29 C38 C37 174.4(5)
C30 C29 C38 C39 173.0(5)
O8 C29 C38 C39 -4.5(8)
C32 C37 C38 C29 9.9(8)
C36 C37 C38 C29 -169.8(5)
C32 C37 C38 C39 -171.2(5)
C36 C37 C38 C39 9.0(9)
C29 C38 C39 C48 50.2(8)
C37 C38 C39 C48 -128.6(6)
C29 C38 C39 C40 -124.3(6)
C37 C38 C39 C40 56.9(8)
C48 C39 C40 C41 -177.9(5)
C38 C39 C40 C41 -3.2(8)
C48 C39 C40 C44 3.2(8)
C38 C39 C40 C44 178.0(5)
C39 C40 C41 C42 -178.1(6)
C44 C40 C41 C42 0.7(9)
C40 C41 C42 C43 -0.2(10)
C41 C42 C43 C45 -0.7(10)
C41 C40 C44 C45 -0.4(8)
C39 C40 C44 C45 178.5(5)
C41 C40 C44 C46 178.4(5)
C39 C40 C44 C46 -2.7(8)
C42 C43 C45 C44 1.0(10)
C46 C44 C45 C43 -179.3(6)
C40 C44 C45 C43 -0.5(9)
C45 C44 C46 C47 180.0(5)
C40 C44 C46 C47 1.3(9)
C44 C46 C47 C48 -0.3(9)
C40 C39 C48 C47 -2.5(9)
C38 C39 C48 C47 -177.2(5)
C40 C39 C48 O9 179.8(5)
C38 C39 C48 O9 5.0(8)
C46 C47 C48 C39 1.0(9)
C46 C47 C48 O9 178.8(5)
P2 O9 C48 C39 -77.7(6)
P2 O9 C48 C47 104.4(5)
